data_4108009
loop_
_publ_author_name
'Daniela Buccella'
'Gerard Parkin'

_publ_section_title
;
 Mononuclear and Dinuclear Molybdenum and Tungsten Complexes of
 p-tert-Butyltetrathiacalix[4]arene and
 p-tert-Butyltetrasulfonylcalix[4]arene: Facile Cleavage of the Calixarene
 Ligand Framework by Nickel
;
_journal_name_full 'Journal of the American Chemical Society'
_journal_page_first 8617
_journal_page_last 8619
_journal_paper_doi 10.1021/ja803215x
_journal_volume 130
_journal_year 2008
_chemical_formula_sum 'C92 H99 O4 P S4 W'
_chemical_formula_weight 1611.77
_chemical_name_systematic
; 
 ? 
;
_space_group_IT_number 2
_symmetry_cell_setting triclinic
_symmetry_space_group_name_Hall '-P 1'
_symmetry_space_group_name_H-M 'P -1'
_atom_sites_solution_hydrogens geom
_atom_sites_solution_primary direct
_atom_sites_solution_secondary difmap
_audit_creation_method SHELXL-97
_cell_angle_alpha 109.434(2)
_cell_angle_beta 99.872(2)
_cell_angle_gamma 102.302(2)
_cell_formula_units_Z 2
_cell_length_a 16.0332(17)
_cell_length_b 16.5010(18)
_cell_length_c 17.3405(19)
_cell_measurement_reflns_used 9436
_cell_measurement_temperature 125(2)
_cell_measurement_theta_max 30.96
_cell_measurement_theta_min 2.54
_cell_volume 4078.1(8)
_computing_cell_refinement 'Bruker SMART'
_computing_data_collection 'Bruker SMART'
_computing_data_reduction 'Bruker SAINT'
_computing_molecular_graphics 'Bruker SHELXTL'
_computing_publication_material 'Bruker SHELXTL'
_computing_structure_refinement 'SHELXL-97 (Sheldrick, 1997)'
_computing_structure_solution 'SHELXS-97 (Sheldrick, 1990)'
_diffrn_ambient_temperature 125(2)
_diffrn_measured_fraction_theta_full 0.915
_diffrn_measured_fraction_theta_max 0.915
_diffrn_measurement_device_type 'CCD area detector'
_diffrn_measurement_method 'phi and omega scans'
_diffrn_radiation_monochromator graphite
_diffrn_radiation_source 'fine-focus sealed tube'
_diffrn_radiation_type MoK\a
_diffrn_radiation_wavelength 0.71073
_diffrn_reflns_av_R_equivalents 0.0470
_diffrn_reflns_av_sigmaI/netI 0.0758
_diffrn_reflns_limit_h_max 24
_diffrn_reflns_limit_h_min -24
_diffrn_reflns_limit_k_max 25
_diffrn_reflns_limit_k_min -24
_diffrn_reflns_limit_l_max 25
_diffrn_reflns_limit_l_min -26
_diffrn_reflns_number 71090
_diffrn_reflns_theta_full 33.21
_diffrn_reflns_theta_max 33.21
_diffrn_reflns_theta_min 1.96
_exptl_absorpt_coefficient_mu 1.588
_exptl_absorpt_correction_T_max 0.6472
_exptl_absorpt_correction_T_min 0.6472
_exptl_absorpt_correction_type empirical
_exptl_absorpt_process_details SADABS
_exptl_crystal_colour 'PALE YELLOW'
_exptl_crystal_density_diffrn 1.313
_exptl_crystal_description BLOCK
_exptl_crystal_F_000 1672
_exptl_crystal_size_max 0.30
_exptl_crystal_size_mid 0.30
_exptl_crystal_size_min 0.30
_platon_squeeze_details
;
The unit cell contains 6 toluene molecules which have been treated as a 
diffuse cotribution to the overall scattering without specific atom positions
by SQUEEZE/PLATON
;
_refine_diff_density_max 2.739
_refine_diff_density_min -2.851
_refine_diff_density_rms 0.127
_refine_ls_extinction_coef 0.00060(10)
_refine_ls_extinction_expression Fc^*^=kFc[1+0.001xFc^2^\l^3^/sin(2\q)]^-1/4^
_refine_ls_extinction_method SHELXL
_refine_ls_goodness_of_fit_ref 1.049
_refine_ls_hydrogen_treatment mixed
_refine_ls_matrix_type full
_refine_ls_number_parameters 737
_refine_ls_number_reflns 28604
_refine_ls_number_restraints 2
_refine_ls_restrained_S_all 1.049
_refine_ls_R_factor_all 0.0722
_refine_ls_R_factor_gt 0.0420
_refine_ls_shift/su_max 0.005
_refine_ls_shift/su_mean 0.000
_refine_ls_structure_factor_coef Fsqd
_refine_ls_weighting_details 'calc w=1/[\s^2^(Fo^2^)+(0.0427P)^2^+0.0000P] where P=(Fo^2^+2Fc^2^)/3'
_refine_ls_weighting_scheme calc
_refine_ls_wR_factor_gt 0.0907
_refine_ls_wR_factor_ref 0.0989
_reflns_number_gt 20307
_reflns_number_total 28604
_reflns_threshold_expression >2sigma(I)
_cod_data_source_file ja803215x-file014.cif
_cod_data_source_block wphs10p
_cod_database_code 4108009

loop_
_symmetry_equiv_pos_as_xyz
'x, y, z'
'-x, -y, -z'

loop_
_atom_site_label
_atom_site_type_symbol
_atom_site_fract_x
_atom_site_fract_y
_atom_site_fract_z
_atom_site_U_iso_or_equiv
_atom_site_adp_type
_atom_site_occupancy
_atom_site_symmetry_multiplicity
_atom_site_calc_flag
_atom_site_refinement_flags
W W -0.899434(7) -0.639481(7) 0.238053(7) 0.01947(3) Uani 1 1 d .
C1 C -0.94371(17) -0.75150(18) 0.27142(18) 0.0225(5) Uani 1 1 d .
C2 C -0.88150(17) -0.68853(18) 0.33406(17) 0.0223(5) Uani 1 1 d .
C3 C -1.00442(17) -0.58568(18) 0.26105(17) 0.0219(5) Uani 1 1 d .
C4 C -0.93091(17) -0.53006(18) 0.31564(17) 0.0213(5) Uani 1 1 d .
P1 P -1.01377(5) -0.72994(5) 0.09659(4) 0.02259(14) Uani 1 1 d .
O1 O -0.81945(12) -0.71754(12) 0.17778(11) 0.0215(4) Uani 1 1 d .
O2 O -0.85913(12) -0.57113(12) 0.16365(11) 0.0208(4) Uani 1 1 d .
O3 O -0.69612(13) -0.55751(13) 0.02569(13) 0.0255(4) Uani 1 1 d D
H3 H -0.6635(19) -0.5881(19) 0.017(2) 0.031 Uiso 1 1 d D
O4 O -0.75546(13) -0.73752(13) 0.03718(12) 0.0250(4) Uani 1 1 d D
H4 H -0.777(2) -0.735(2) 0.0763(16) 0.030 Uiso 1 1 d D
S1 S -0.74523(4) -0.54857(4) 0.32675(4) 0.01818(12) Uani 1 1 d .
S2 S -0.84111(4) -0.46306(4) 0.04894(4) 0.02208(13) Uani 1 1 d .
S3 S -0.68881(5) -0.72235(5) -0.11273(5) 0.02510(14) Uani 1 1 d .
S4 S -0.76496(5) -0.88672(4) 0.11451(4) 0.02344(14) Uani 1 1 d .
C10 C -0.74144(17) -0.71282(18) 0.22398(16) 0.0196(5) Uani 1 1 d .
C11 C -0.69310(17) -0.63578(17) 0.29649(17) 0.0198(5) Uani 1 1 d .
C12 C -0.61058(17) -0.62761(18) 0.34454(17) 0.0214(5) Uani 1 1 d .
H12A H -0.5807 -0.5745 0.3933 0.026 Uiso 1 1 calc R
C13 C -0.57098(18) -0.69742(19) 0.32149(17) 0.0233(5) Uani 1 1 d .
C14 C -0.61855(18) -0.77453(19) 0.24964(17) 0.0228(5) Uani 1 1 d .
H14A H -0.5933 -0.8227 0.2329 0.027 Uiso 1 1 calc R
C15 C -0.70249(18) -0.78341(17) 0.20115(16) 0.0208(5) Uani 1 1 d .
C16 C -0.47858(19) -0.6853(2) 0.37500(19) 0.0292(6) Uani 1 1 d .
C17 C -0.4416(2) -0.7625(2) 0.3360(2) 0.0426(8) Uani 1 1 d .
H17A H -0.4813 -0.8189 0.3316 0.064 Uiso 1 1 calc R
H17B H -0.3829 -0.7519 0.3720 0.064 Uiso 1 1 calc R
H17C H -0.4367 -0.7663 0.2794 0.064 Uiso 1 1 calc R
C18 C -0.4124(2) -0.5967(2) 0.3821(3) 0.0474(9) Uani 1 1 d .
H18A H -0.3536 -0.5892 0.4161 0.071 Uiso 1 1 calc R
H18B H -0.4331 -0.5453 0.4094 0.071 Uiso 1 1 calc R
H18C H -0.4089 -0.6000 0.3253 0.071 Uiso 1 1 calc R
C19 C -0.4828(3) -0.6761(3) 0.4641(2) 0.0480(9) Uani 1 1 d .
H19A H -0.5238 -0.7306 0.4619 0.072 Uiso 1 1 calc R
H19B H -0.5036 -0.6242 0.4898 0.072 Uiso 1 1 calc R
H19C H -0.4238 -0.6674 0.4982 0.072 Uiso 1 1 calc R
C20 C -0.78386(16) -0.50470(17) 0.18865(16) 0.0195(5) Uani 1 1 d .
C21 C -0.76455(17) -0.44961(17) 0.14339(16) 0.0200(5) Uani 1 1 d .
C22 C -0.68726(18) -0.37817(18) 0.17397(17) 0.0240(6) Uani 1 1 d .
H22A H -0.6771 -0.3418 0.1421 0.029 Uiso 1 1 calc R
C23 C -0.62350(18) -0.35744(19) 0.24992(18) 0.0250(6) Uani 1 1 d .
C24 C -0.64111(18) -0.41384(18) 0.29436(17) 0.0229(5) Uani 1 1 d .
H24A H -0.6000 -0.4030 0.3457 0.027 Uiso 1 1 calc R
C25 C -0.71830(17) -0.48544(17) 0.26364(16) 0.0194(5) Uani 1 1 d .
C26 C -0.5403(2) -0.2757(2) 0.2860(2) 0.0367(8) Uani 1 1 d .
C27 C -0.4586(3) -0.3008(3) 0.3207(3) 0.0860(19) Uani 1 1 d .
H27A H -0.4470 -0.3467 0.2743 0.129 Uiso 1 1 calc R
H27B H -0.4697 -0.3243 0.3641 0.129 Uiso 1 1 calc R
H27C H -0.4071 -0.2473 0.3456 0.129 Uiso 1 1 calc R
C28 C -0.5559(4) -0.2041(3) 0.3602(3) 0.0820(17) Uani 1 1 d .
H28A H -0.6078 -0.1871 0.3400 0.123 Uiso 1 1 calc R
H28B H -0.5039 -0.1512 0.3846 0.123 Uiso 1 1 calc R
H28C H -0.5659 -0.2281 0.4035 0.123 Uiso 1 1 calc R
C29 C -0.5215(3) -0.2367(3) 0.2198(3) 0.0619(13) Uani 1 1 d .
H29A H -0.5728 -0.2194 0.1984 0.093 Uiso 1 1 calc R
H29B H -0.5101 -0.2819 0.1728 0.093 Uiso 1 1 calc R
H29C H -0.4695 -0.1837 0.2460 0.093 Uiso 1 1 calc R
C30 C -0.77371(18) -0.60244(18) -0.03566(17) 0.0220(5) Uani 1 1 d .
C31 C -0.78395(18) -0.68238(18) -0.10443(17) 0.0222(5) Uani 1 1 d .
C32 C -0.86252(19) -0.72244(19) -0.16822(18) 0.0258(6) Uani 1 1 d .
H32A H -0.8672 -0.7751 -0.2151 0.031 Uiso 1 1 calc R
C33 C -0.93547(18) -0.68781(19) -0.16589(17) 0.0243(6) Uani 1 1 d .
C34 C -0.92514(18) -0.61008(18) -0.09505(17) 0.0227(5) Uani 1 1 d .
H34A H -0.9736 -0.5859 -0.0905 0.027 Uiso 1 1 calc R
C35 C -0.84554(18) -0.56680(17) -0.03054(16) 0.0209(5) Uani 1 1 d .
C36 C -1.02070(19) -0.7344(2) -0.23888(19) 0.0294(6) Uani 1 1 d .
C37 C -1.0926(2) -0.6866(2) -0.2242(2) 0.0371(7) Uani 1 1 d .
H37A H -1.1074 -0.6863 -0.1716 0.056 Uiso 1 1 calc R
H37B H -1.1455 -0.7185 -0.2718 0.056 Uiso 1 1 calc R
H37C H -1.0705 -0.6247 -0.2198 0.056 Uiso 1 1 calc R
C38 C -0.9992(2) -0.7351(2) -0.32255(19) 0.0397(8) Uani 1 1 d .
H38A H -0.9535 -0.7654 -0.3328 0.059 Uiso 1 1 calc R
H38B H -0.9778 -0.6732 -0.3185 0.059 Uiso 1 1 calc R
H38C H -1.0528 -0.7672 -0.3695 0.059 Uiso 1 1 calc R
C39 C -1.0575(2) -0.8318(2) -0.2463(2) 0.0435(9) Uani 1 1 d .
H39A H -1.0127 -0.8635 -0.2559 0.065 Uiso 1 1 calc R
H39B H -1.1107 -0.8626 -0.2939 0.065 Uiso 1 1 calc R
H39C H -1.0727 -0.8312 -0.1937 0.065 Uiso 1 1 calc R
C40 C -0.72852(17) -0.80894(17) -0.00234(17) 0.0209(5) Uani 1 1 d .
C41 C -0.72455(18) -0.87948(18) 0.02595(17) 0.0217(5) Uani 1 1 d .
C42 C -0.69344(18) -0.94991(18) -0.01836(18) 0.0244(6) Uani 1 1 d .
H42A H -0.6901 -0.9958 0.0026 0.029 Uiso 1 1 calc R
C43 C -0.66733(18) -0.95472(18) -0.09188(18) 0.0250(6) Uani 1 1 d .
C44 C -0.67164(18) -0.88380(18) -0.11956(17) 0.0238(5) Uani 1 1 d .
H44A H -0.6542 -0.8848 -0.1695 0.029 Uiso 1 1 calc R
C45 C -0.70077(17) -0.81244(17) -0.07547(17) 0.0224(5) Uani 1 1 d .
C46 C -0.6376(2) -1.03347(19) -0.14428(18) 0.0262(6) Uani 1 1 d .
C47 C -0.7109(2) -1.0895(2) -0.2282(2) 0.0366(7) Uani 1 1 d .
H47A H -0.7211 -1.0510 -0.2591 0.055 Uiso 1 1 calc R
H47B H -0.7657 -1.1138 -0.2153 0.055 Uiso 1 1 calc R
H47C H -0.6921 -1.1390 -0.2630 0.055 Uiso 1 1 calc R
C48 C -0.5501(2) -0.9989(2) -0.1638(2) 0.0372(7) Uani 1 1 d .
H48A H -0.5571 -0.9587 -0.1936 0.056 Uiso 1 1 calc R
H48B H -0.5339 -1.0499 -0.1996 0.056 Uiso 1 1 calc R
H48C H -0.5034 -0.9661 -0.1107 0.056 Uiso 1 1 calc R
C49 C -0.6237(2) -1.0965(2) -0.0976(2) 0.0333(7) Uani 1 1 d .
H49A H -0.5773 -1.0628 -0.0444 0.050 Uiso 1 1 calc R
H49B H -0.6059 -1.1461 -0.1335 0.050 Uiso 1 1 calc R
H49C H -0.6790 -1.1205 -0.0853 0.050 Uiso 1 1 calc R
C51 C -1.04785(19) -0.6574(2) 0.04533(18) 0.0295(6) Uani 1 1 d .
H51A H -1.0918 -0.6943 -0.0089 0.044 Uiso 1 1 calc R
H51B H -0.9962 -0.6224 0.0353 0.044 Uiso 1 1 calc R
H51C H -1.0738 -0.6164 0.0821 0.044 Uiso 1 1 calc R
C52 C -0.9722(2) -0.8020(2) 0.01682(19) 0.0351(7) Uani 1 1 d .
H52A H -1.0195 -0.8347 -0.0358 0.053 Uiso 1 1 calc R
H52B H -0.9522 -0.8450 0.0374 0.053 Uiso 1 1 calc R
H52C H -0.9226 -0.7651 0.0060 0.053 Uiso 1 1 calc R
C53 C -1.12065(19) -0.8023(2) 0.0900(2) 0.0304(6) Uani 1 1 d .
H53A H -1.1557 -0.8315 0.0308 0.046 Uiso 1 1 calc R
H53B H -1.1524 -0.7660 0.1239 0.046 Uiso 1 1 calc R
H53C H -1.1111 -0.8482 0.1119 0.046 Uiso 1 1 calc R
C60 C -0.99721(19) -0.84300(19) 0.2559(2) 0.0282(6) Uani 1 1 d .
C61 C -1.0118(2) -0.9165(2) 0.1815(2) 0.0421(8) Uani 1 1 d .
H61A H -0.9872 -0.9090 0.1373 0.050 Uiso 1 1 calc R
C62 C -1.0638(3) -1.0034(2) 0.1710(3) 0.0494(10) Uani 1 1 d .
H62A H -1.0750 -1.0535 0.1195 0.059 Uiso 1 1 calc R
C63 C -1.0972(2) -1.0137(2) 0.2361(3) 0.0474(9) Uani 1 1 d .
H63A H -1.1328 -1.0711 0.2285 0.057 Uiso 1 1 calc R
C64 C -1.0805(2) -0.9428(2) 0.3120(3) 0.0457(9) Uani 1 1 d .
H64A H -1.1028 -0.9516 0.3568 0.055 Uiso 1 1 calc R
C65 C -1.0301(2) -0.8576(2) 0.3224(2) 0.0359(7) Uani 1 1 d .
H65A H -1.0178 -0.8087 0.3750 0.043 Uiso 1 1 calc R
C70 C -0.83058(18) -0.6708(2) 0.42018(18) 0.0261(6) Uani 1 1 d .
C71 C -0.8256(2) -0.5941(2) 0.48836(19) 0.0352(7) Uani 1 1 d .
H71A H -0.8516 -0.5504 0.4790 0.042 Uiso 1 1 calc R
C72 C -0.7822(3) -0.5810(3) 0.5707(2) 0.0479(9) Uani 1 1 d .
H72A H -0.7813 -0.5295 0.6170 0.058 Uiso 1 1 calc R
C73 C -0.7411(3) -0.6411(3) 0.5857(2) 0.0559(11) Uani 1 1 d .
H73A H -0.7117 -0.6315 0.6417 0.067 Uiso 1 1 calc R
C74 C -0.7432(3) -0.7159(3) 0.5177(3) 0.0612(12) Uani 1 1 d .
H74A H -0.7132 -0.7568 0.5275 0.073 Uiso 1 1 calc R
C75 C -0.7885(3) -0.7327(3) 0.4348(2) 0.0463(9) Uani 1 1 d .
H75A H -0.7906 -0.7853 0.3891 0.056 Uiso 1 1 calc R
C80 C -1.09860(17) -0.58814(18) 0.24350(16) 0.0219(5) Uani 1 1 d .
C81 C -1.12657(19) -0.5270(2) 0.21327(19) 0.0284(6) Uani 1 1 d .
H81A H -1.0847 -0.4851 0.2021 0.034 Uiso 1 1 calc R
C82 C -1.2145(2) -0.5266(2) 0.1992(2) 0.0361(7) Uani 1 1 d .
H82A H -1.2324 -0.4850 0.1781 0.043 Uiso 1 1 calc R
C83 C -1.27635(19) -0.5874(2) 0.21617(19) 0.0370(8) Uani 1 1 d .
H83A H -1.3365 -0.5875 0.2066 0.044 Uiso 1 1 calc R
C84 C -1.2494(2) -0.6479(2) 0.2471(2) 0.0364(7) Uani 1 1 d .
H84A H -1.2912 -0.6888 0.2594 0.044 Uiso 1 1 calc R
C85 C -1.16093(19) -0.6492(2) 0.26046(19) 0.0298(6) Uani 1 1 d .
H85A H -1.1433 -0.6913 0.2809 0.036 Uiso 1 1 calc R
C90 C -0.90379(17) -0.44396(18) 0.39094(17) 0.0213(5) Uani 1 1 d .
C91 C -0.9598(2) -0.4298(2) 0.44465(19) 0.0307(6) Uani 1 1 d .
H91A H -1.0145 -0.4738 0.4319 0.037 Uiso 1 1 calc R
C92 C -0.9350(2) -0.3510(2) 0.5169(2) 0.0383(8) Uani 1 1 d .
H92A H -0.9726 -0.3421 0.5538 0.046 Uiso 1 1 calc R
C93 C -0.8559(2) -0.2853(2) 0.5354(2) 0.0376(7) Uani 1 1 d .
H93A H -0.8392 -0.2318 0.5849 0.045 Uiso 1 1 calc R
C94 C -0.8021(2) -0.2985(2) 0.4813(2) 0.0332(7) Uani 1 1 d .
H94A H -0.7484 -0.2532 0.4934 0.040 Uiso 1 1 calc R
C95 C -0.82481(18) -0.37683(19) 0.40935(18) 0.0260(6) Uani 1 1 d .
H95A H -0.7868 -0.3848 0.3727 0.031 Uiso 1 1 calc R

loop_
_atom_site_aniso_label
_atom_site_aniso_U_11
_atom_site_aniso_U_22
_atom_site_aniso_U_33
_atom_site_aniso_U_23
_atom_site_aniso_U_13
_atom_site_aniso_U_12
W 0.01743(5) 0.01890(5) 0.02084(5) 0.00770(4) 0.00279(4) 0.00446(4)
C1 0.0197(12) 0.0190(13) 0.0294(14) 0.0093(11) 0.0063(11) 0.0070(10)
C2 0.0215(12) 0.0216(13) 0.0269(14) 0.0111(11) 0.0077(11) 0.0084(10)
C3 0.0204(12) 0.0240(13) 0.0248(13) 0.0146(11) 0.0054(10) 0.0053(10)
C4 0.0212(12) 0.0212(13) 0.0222(13) 0.0093(11) 0.0067(10) 0.0055(10)
P1 0.0189(3) 0.0245(4) 0.0216(3) 0.0074(3) 0.0028(3) 0.0051(3)
O1 0.0193(9) 0.0238(10) 0.0209(9) 0.0088(8) 0.0030(7) 0.0065(8)
O2 0.0191(9) 0.0208(9) 0.0203(9) 0.0077(8) 0.0025(7) 0.0038(7)
O3 0.0219(10) 0.0224(10) 0.0300(10) 0.0083(9) 0.0021(8) 0.0084(8)
O4 0.0330(11) 0.0236(10) 0.0259(10) 0.0129(9) 0.0128(8) 0.0135(9)
S1 0.0185(3) 0.0172(3) 0.0192(3) 0.0079(2) 0.0038(2) 0.0055(2)
S2 0.0255(3) 0.0180(3) 0.0217(3) 0.0082(3) 0.0007(3) 0.0078(3)
S3 0.0297(3) 0.0240(3) 0.0288(4) 0.0148(3) 0.0113(3) 0.0119(3)
S4 0.0283(3) 0.0178(3) 0.0242(3) 0.0086(3) 0.0079(3) 0.0050(3)
C10 0.0213(12) 0.0214(13) 0.0176(12) 0.0097(10) 0.0051(10) 0.0055(10)
C11 0.0211(12) 0.0192(12) 0.0232(13) 0.0103(10) 0.0075(10) 0.0091(10)
C12 0.0187(12) 0.0207(13) 0.0215(13) 0.0067(11) 0.0026(10) 0.0032(10)
C13 0.0216(12) 0.0270(14) 0.0242(13) 0.0123(11) 0.0064(10) 0.0089(11)
C14 0.0259(13) 0.0244(14) 0.0231(13) 0.0106(11) 0.0083(11) 0.0134(11)
C15 0.0252(13) 0.0179(12) 0.0191(12) 0.0080(10) 0.0054(10) 0.0045(10)
C16 0.0249(14) 0.0331(16) 0.0289(15) 0.0089(13) 0.0043(12) 0.0136(12)
C17 0.0368(18) 0.046(2) 0.0420(19) 0.0105(16) 0.0025(15) 0.0234(16)
C18 0.0281(17) 0.046(2) 0.064(2) 0.0198(19) 0.0061(16) 0.0083(15)
C19 0.049(2) 0.067(3) 0.0310(18) 0.0180(18) 0.0041(15) 0.031(2)
C20 0.0179(11) 0.0191(12) 0.0208(12) 0.0059(10) 0.0041(10) 0.0073(10)
C21 0.0213(12) 0.0189(13) 0.0197(12) 0.0080(10) 0.0018(10) 0.0072(10)
C22 0.0274(14) 0.0192(13) 0.0247(13) 0.0104(11) 0.0037(11) 0.0051(11)
C23 0.0248(13) 0.0223(14) 0.0262(14) 0.0116(12) 0.0029(11) 0.0027(11)
C24 0.0229(13) 0.0207(13) 0.0213(13) 0.0081(11) 0.0008(10) 0.0030(10)
C25 0.0212(12) 0.0189(12) 0.0198(12) 0.0088(10) 0.0051(10) 0.0073(10)
C26 0.0345(17) 0.0297(16) 0.0358(17) 0.0179(14) -0.0043(13) -0.0084(13)
C27 0.038(2) 0.091(4) 0.116(4) 0.078(3) -0.031(2) -0.027(2)
C28 0.111(4) 0.036(2) 0.059(3) 0.007(2) 0.006(3) -0.027(2)
C29 0.047(2) 0.070(3) 0.053(2) 0.037(2) -0.0114(18) -0.018(2)
C30 0.0247(13) 0.0193(13) 0.0243(13) 0.0120(11) 0.0046(11) 0.0065(10)
C31 0.0248(13) 0.0214(13) 0.0250(13) 0.0127(11) 0.0075(11) 0.0088(11)
C32 0.0309(15) 0.0205(13) 0.0261(14) 0.0092(11) 0.0065(11) 0.0083(11)
C33 0.0270(14) 0.0225(14) 0.0222(13) 0.0094(11) 0.0027(11) 0.0063(11)
C34 0.0234(13) 0.0231(13) 0.0238(13) 0.0121(11) 0.0044(10) 0.0075(11)
C35 0.0248(13) 0.0171(12) 0.0207(12) 0.0079(10) 0.0046(10) 0.0057(10)
C36 0.0274(14) 0.0259(15) 0.0270(15) 0.0066(12) -0.0012(12) 0.0044(12)
C37 0.0284(15) 0.0425(19) 0.0296(16) 0.0075(14) -0.0040(12) 0.0082(14)
C38 0.0415(19) 0.045(2) 0.0253(16) 0.0106(15) -0.0006(14) 0.0105(16)
C39 0.0399(19) 0.0303(18) 0.044(2) 0.0104(15) -0.0073(15) -0.0020(14)
C40 0.0199(12) 0.0163(12) 0.0234(13) 0.0058(10) 0.0025(10) 0.0042(10)
C41 0.0240(13) 0.0195(13) 0.0203(12) 0.0082(10) 0.0041(10) 0.0042(10)
C42 0.0256(13) 0.0183(13) 0.0278(14) 0.0097(11) 0.0046(11) 0.0040(11)
C43 0.0252(13) 0.0189(13) 0.0287(14) 0.0081(11) 0.0042(11) 0.0060(11)
C44 0.0276(14) 0.0223(13) 0.0227(13) 0.0094(11) 0.0075(11) 0.0077(11)
C45 0.0240(13) 0.0175(12) 0.0261(14) 0.0102(11) 0.0038(11) 0.0062(10)
C46 0.0339(15) 0.0198(13) 0.0270(14) 0.0085(11) 0.0096(12) 0.0112(12)
C47 0.0479(19) 0.0240(15) 0.0327(17) 0.0058(13) 0.0059(14) 0.0117(14)
C48 0.0455(19) 0.0283(16) 0.0429(19) 0.0124(14) 0.0193(15) 0.0170(15)
C49 0.0444(18) 0.0259(15) 0.0339(16) 0.0111(13) 0.0118(14) 0.0181(14)
C51 0.0243(14) 0.0374(17) 0.0268(14) 0.0164(13) 0.0012(11) 0.0069(12)
C52 0.0293(15) 0.0451(19) 0.0242(15) 0.0044(14) 0.0046(12) 0.0139(14)
C53 0.0238(14) 0.0288(15) 0.0327(16) 0.0104(13) 0.0021(12) 0.0024(12)
C60 0.0249(14) 0.0187(13) 0.0366(16) 0.0084(12) 0.0009(12) 0.0066(11)
C61 0.055(2) 0.0304(18) 0.0337(18) 0.0079(14) 0.0035(16) 0.0127(16)
C62 0.056(2) 0.0294(18) 0.050(2) 0.0091(17) -0.0029(18) 0.0108(17)
C63 0.0398(19) 0.0282(18) 0.065(3) 0.0194(18) 0.0015(18) -0.0007(15)
C64 0.043(2) 0.0317(18) 0.069(3) 0.0274(19) 0.0219(18) 0.0050(15)
C65 0.0388(18) 0.0269(16) 0.049(2) 0.0186(15) 0.0194(15) 0.0095(14)
C70 0.0226(13) 0.0283(15) 0.0254(14) 0.0136(12) 0.0028(11) 0.0010(11)
C71 0.0431(18) 0.0318(17) 0.0268(15) 0.0119(13) 0.0037(13) 0.0066(14)
C72 0.058(2) 0.046(2) 0.0264(17) 0.0120(16) 0.0010(16) 0.0018(18)
C73 0.057(2) 0.064(3) 0.038(2) 0.028(2) -0.0084(18) 0.002(2)
C74 0.067(3) 0.075(3) 0.048(2) 0.035(2) -0.005(2) 0.030(2)
C75 0.058(2) 0.050(2) 0.0372(19) 0.0238(17) 0.0046(17) 0.0243(19)
C80 0.0186(12) 0.0241(14) 0.0196(12) 0.0064(11) 0.0028(10) 0.0044(10)
C81 0.0251(14) 0.0332(16) 0.0309(15) 0.0175(13) 0.0069(12) 0.0083(12)
C82 0.0323(16) 0.051(2) 0.0338(17) 0.0217(16) 0.0084(13) 0.0212(15)
C83 0.0175(13) 0.058(2) 0.0270(15) 0.0083(15) 0.0019(11) 0.0103(14)
C84 0.0253(15) 0.0364(18) 0.0385(18) 0.0076(15) 0.0105(13) 0.0001(13)
C85 0.0258(14) 0.0269(15) 0.0350(16) 0.0119(13) 0.0083(12) 0.0038(12)
C90 0.0186(12) 0.0203(13) 0.0252(13) 0.0091(11) 0.0045(10) 0.0064(10)
C91 0.0307(15) 0.0248(15) 0.0315(16) 0.0060(13) 0.0097(12) 0.0043(12)
C92 0.0455(19) 0.0321(17) 0.0355(17) 0.0064(14) 0.0208(15) 0.0101(15)
C93 0.0386(18) 0.0281(16) 0.0309(16) -0.0009(13) 0.0026(14) 0.0045(14)
C94 0.0253(14) 0.0248(15) 0.0403(18) 0.0060(13) 0.0035(13) 0.0035(12)
C95 0.0206(13) 0.0232(14) 0.0315(15) 0.0078(12) 0.0056(11) 0.0065(11)

loop_
_atom_type_symbol
_atom_type_description
_atom_type_scat_dispersion_real
_atom_type_scat_dispersion_imag
_atom_type_scat_source
C C 0.0033 0.0016 'International Tables Vol C Tables 4.2.6.8 and 6.1.1.4'
H H 0.0000 0.0000 'International Tables Vol C Tables 4.2.6.8 and 6.1.1.4'
O O 0.0106 0.0060 'International Tables Vol C Tables 4.2.6.8 and 6.1.1.4'
P P 0.1023 0.0942 'International Tables Vol C Tables 4.2.6.8 and 6.1.1.4'
S S 0.1246 0.1234 'International Tables Vol C Tables 4.2.6.8 and 6.1.1.4'
W W -0.8490 6.8722 'International Tables Vol C Tables 4.2.6.8 and 6.1.1.4'

loop_
_geom_angle_atom_site_label_1
_geom_angle_atom_site_label_2
_geom_angle_atom_site_label_3
_geom_angle
O2 W C4 91.90(9)
O2 W C2 155.35(9)
C4 W C2 91.64(10)
O2 W C3 96.64(9)
C4 W C3 36.40(10)
C2 W C3 100.62(10)
O2 W C1 157.90(9)
C4 W C1 108.84(10)
C2 W C1 35.89(10)
C3 W C1 95.82(10)
O2 W O1 79.29(7)
C4 W O1 158.92(9)
C2 W O1 88.87(9)
C3 W O1 162.80(9)
C1 W O1 83.43(9)
O2 W S1 79.51(5)
C4 W S1 82.22(7)
C2 W S1 76.82(8)
C3 W S1 118.59(8)
C1 W S1 110.07(7)
O1 W S1 77.38(5)
O2 W P1 78.08(5)
C4 W P1 114.26(7)
C2 W P1 122.13(8)
C3 W P1 79.93(8)
C1 W P1 86.24(8)
O1 W P1 82.87(5)
S1 W P1 152.45(2)
C2 C1 C60 135.1(3)
C2 C1 W 69.99(17)
C60 C1 W 154.9(2)
C1 C2 C70 140.0(3)
C1 C2 W 74.12(17)
C70 C2 W 145.8(2)
C4 C3 C80 136.0(3)
C4 C3 W 70.98(16)
C80 C3 W 153.0(2)
C3 C4 C90 137.3(3)
C3 C4 W 72.62(17)
C90 C4 W 149.82(19)
C52 P1 C51 102.04(15)
C52 P1 C53 104.17(15)
C51 P1 C53 101.63(14)
C52 P1 W 113.93(10)
C51 P1 W 111.65(10)
C53 P1 W 121.13(10)
C10 O1 W 119.18(16)
C20 O2 W 123.84(16)
C25 S1 C11 103.80(12)
C25 S1 W 97.98(9)
C11 S1 W 97.56(9)
C35 S2 C21 106.95(12)
C31 S3 C45 107.10(13)
C15 S4 C41 104.52(12)
O1 C10 C11 121.3(2)
O1 C10 C15 121.8(2)
C11 C10 C15 116.9(2)
C12 C11 C10 122.8(2)
C12 C11 S1 120.9(2)
C10 C11 S1 116.31(19)
C11 C12 C13 120.6(2)
C14 C13 C12 117.2(2)
C14 C13 C16 123.6(2)
C12 C13 C16 119.2(2)
C13 C14 C15 122.4(2)
C14 C15 C10 120.1(2)
C14 C15 S4 120.9(2)
C10 C15 S4 118.8(2)
C19 C16 C17 110.1(3)
C19 C16 C13 109.7(2)
C17 C16 C13 112.3(2)
C19 C16 C18 107.4(3)
C17 C16 C18 107.6(3)
C13 C16 C18 109.7(2)
O2 C20 C21 122.8(2)
O2 C20 C25 121.3(2)
C21 C20 C25 115.8(2)
C22 C21 C20 120.9(2)
C22 C21 S2 117.3(2)
C20 C21 S2 121.6(2)
C21 C22 C23 123.1(3)
C24 C23 C22 116.3(2)
C24 C23 C26 120.5(2)
C22 C23 C26 123.1(2)
C25 C24 C23 120.6(2)
C24 C25 C20 123.2(2)
C24 C25 S1 119.7(2)
C20 C25 S1 116.6(2)
C28 C26 C29 109.2(3)
C28 C26 C27 107.7(4)
C29 C26 C27 109.1(3)
C28 C26 C23 107.6(3)
C29 C26 C23 112.2(3)
C27 C26 C23 110.9(3)
O3 C30 C35 118.6(2)
O3 C30 C31 122.5(2)
C35 C30 C31 118.9(2)
C32 C31 C30 120.2(2)
C32 C31 S3 121.6(2)
C30 C31 S3 117.8(2)
C31 C32 C33 122.3(3)
C34 C33 C32 116.5(2)
C34 C33 C36 123.3(2)
C32 C33 C36 120.2(2)
C33 C34 C35 122.3(2)
C30 C35 C34 119.5(2)
C30 C35 S2 124.3(2)
C34 C35 S2 116.0(2)
C37 C36 C33 112.2(2)
C37 C36 C39 108.2(3)
C33 C36 C39 108.9(2)
C37 C36 C38 108.6(3)
C33 C36 C38 109.3(3)
C39 C36 C38 109.5(3)
O4 C40 C45 117.7(2)
O4 C40 C41 124.6(2)
C45 C40 C41 117.7(2)
C42 C41 C40 120.4(2)
C42 C41 S4 117.5(2)
C40 C41 S4 122.0(2)
C43 C42 C41 122.3(3)
C42 C43 C44 116.8(3)
C42 C43 C46 123.4(2)
C44 C43 C46 119.8(3)
C45 C44 C43 121.7(3)
C44 C45 C40 121.1(2)
C44 C45 S3 115.2(2)
C40 C45 S3 123.4(2)
C48 C46 C43 110.8(2)
C48 C46 C49 107.8(2)
C43 C46 C49 112.1(2)
C48 C46 C47 109.9(3)
C43 C46 C47 108.5(2)
C49 C46 C47 107.8(2)
C61 C60 C65 118.3(3)
C61 C60 C1 123.2(3)
C65 C60 C1 118.4(3)
C60 C61 C62 120.2(4)
C63 C62 C61 119.3(3)
C62 C63 C64 121.6(3)
C63 C64 C65 119.2(4)
C64 C65 C60 121.2(3)
C71 C70 C75 119.1(3)
C71 C70 C2 120.7(3)
C75 C70 C2 120.2(3)
C70 C71 C72 120.2(3)
C73 C72 C71 121.1(4)
C72 C73 C74 118.9(3)
C73 C74 C75 121.5(4)
C74 C75 C70 119.1(4)
C81 C80 C85 118.8(3)
C81 C80 C3 120.6(2)
C85 C80 C3 120.6(2)
C82 C81 C80 121.2(3)
C81 C82 C83 119.9(3)
C84 C83 C82 119.6(3)
C83 C84 C85 120.7(3)
C84 C85 C80 119.9(3)
C91 C90 C95 119.1(3)
C91 C90 C4 118.6(2)
C95 C90 C4 122.3(2)
C92 C91 C90 119.9(3)
C93 C92 C91 120.7(3)
C94 C93 C92 119.2(3)
C93 C94 C95 121.2(3)
C94 C95 C90 119.9(3)

loop_
_geom_bond_atom_site_label_1
_geom_bond_atom_site_label_2
_geom_bond_distance
W O2 2.0731(18)
W C4 2.081(3)
W C2 2.084(3)
W C3 2.100(3)
W C1 2.133(3)
W O1 2.1594(18)
W S1 2.5118(7)
W P1 2.5419(7)
C1 C2 1.300(4)
C1 C60 1.479(4)
C2 C70 1.474(4)
C3 C4 1.306(4)
C3 C80 1.477(4)
C4 C90 1.490(4)
P1 C52 1.825(3)
P1 C51 1.829(3)
P1 C53 1.829(3)
O1 C10 1.336(3)
O2 C20 1.337(3)
O3 C30 1.363(3)
O4 C40 1.351(3)
S1 C25 1.788(3)
S1 C11 1.790(3)
S2 C35 1.783(3)
S2 C21 1.786(3)
S3 C31 1.795(3)
S3 C45 1.796(3)
S4 C15 1.794(3)
S4 C41 1.795(3)
C10 C11 1.407(4)
C10 C15 1.411(4)
C11 C12 1.391(3)
C12 C13 1.408(4)
C13 C14 1.400(4)
C13 C16 1.541(4)
C14 C15 1.409(4)
C16 C19 1.516(4)
C16 C17 1.522(4)
C16 C18 1.567(5)
C20 C21 1.406(4)
C20 C25 1.418(3)
C21 C22 1.394(4)
C22 C23 1.409(4)
C23 C24 1.407(4)
C23 C26 1.541(4)
C24 C25 1.394(4)
C26 C28 1.529(6)
C26 C29 1.534(5)
C26 C27 1.541(5)
C30 C35 1.403(4)
C30 C31 1.408(4)
C31 C32 1.389(4)
C32 C33 1.408(4)
C33 C34 1.405(4)
C33 C36 1.540(4)
C34 C35 1.407(4)
C36 C37 1.538(4)
C36 C39 1.544(4)
C36 C38 1.544(4)
C40 C45 1.402(4)
C40 C41 1.414(4)
C41 C42 1.405(4)
C42 C43 1.392(4)
C43 C44 1.415(4)
C43 C46 1.539(4)
C44 C45 1.395(4)
C46 C48 1.535(4)
C46 C49 1.543(4)
C46 C47 1.552(4)
C60 C61 1.388(4)
C60 C65 1.415(4)
C61 C62 1.432(5)
C62 C63 1.373(6)
C63 C64 1.376(5)
C64 C65 1.399(4)
C70 C71 1.391(4)
C70 C75 1.404(4)
C71 C72 1.399(4)
C72 C73 1.370(5)
C73 C74 1.384(6)
C74 C75 1.401(5)
C80 C81 1.399(4)
C80 C85 1.403(4)
C81 C82 1.391(4)
C82 C83 1.396(5)
C83 C84 1.390(5)
C84 C85 1.403(4)
C90 C91 1.400(4)
C90 C95 1.400(4)
C91 C92 1.394(4)
C92 C93 1.389(5)
C93 C94 1.376(5)
C94 C95 1.389(4)

loop_
_platon_squeeze_void_nr
_platon_squeeze_void_average_x
_platon_squeeze_void_average_y
_platon_squeeze_void_average_z
_platon_squeeze_void_volume
_platon_squeeze_void_count_electrons
1 0.019 -0.015 0.485 1193.0 156.5
2 0.048 0.000 0.012 7.2 -0.1
3 0.942 0.000 0.986 5.3 0.2
